data_4083364
loop_
_publ_author_name
'Bentivegna, BriAnne'
'Mariani, Christine I.'
'Smith, Jason R.'
'Ma, Shuhua'
'Rheingold, Arnold L.'
'Brunker, Tim J.'

_publ_section_title
;
 Formation, Stability, and Structures of Borenium and Boronium Cations
 Derived from Pentamethylazaferrocene--Boranes by Hydride or Chloride
 Abstraction Reactions
;
_journal_issue 11
_journal_name_full Organometallics
_journal_page_first 2820
_journal_paper_doi 10.1021/om500348u
_journal_volume 33
_journal_year 2014
_chemical_formula_sum 'C22 H34 B Fe N'
_chemical_formula_weight 379.16
_chemical_name_systematic
; 
 ? 
;
_space_group_IT_number 14
_symmetry_cell_setting monoclinic
_symmetry_space_group_name_Hall '-P 2yn'
_symmetry_space_group_name_H-M 'P 1 21/n 1'
_atom_sites_solution_hydrogens geom
_atom_sites_solution_primary direct
_atom_sites_solution_secondary difmap
_audit_creation_method SHELXL-97
_cell_angle_alpha 90.00
_cell_angle_beta 100.6390(10)
_cell_angle_gamma 90.00
_cell_formula_units_Z 8
_cell_length_a 15.9109(7)
_cell_length_b 12.9151(6)
_cell_length_c 19.9824(9)
_cell_measurement_reflns_used 9984
_cell_measurement_temperature 100(2)
_cell_measurement_theta_max 26.37
_cell_measurement_theta_min 2.74
_cell_volume 4035.6(3)
_computing_cell_refinement 'Bruker SAINT'
_computing_data_collection 'Bruker APEX2'
_computing_data_reduction 'Bruker SAINT'
_computing_molecular_graphics 'Bruker SHELXTL'
_computing_publication_material 'Bruker SHELXTL'
_computing_structure_refinement 'SHELXL-97 (Sheldrick, 1997)'
_computing_structure_solution 'SHELXS-97 (Sheldrick, 1990)'
_diffrn_ambient_temperature 100(2)
_diffrn_measured_fraction_theta_full 0.987
_diffrn_measured_fraction_theta_max 0.946
_diffrn_measurement_device_type 'Bruker APEX-II CCD'
_diffrn_measurement_method '\f and \w scans'
_diffrn_radiation_monochromator graphite
_diffrn_radiation_source 'fine-focus sealed tube'
_diffrn_radiation_type MoK\a
_diffrn_radiation_wavelength 0.71073
_diffrn_reflns_av_R_equivalents 0.0383
_diffrn_reflns_av_sigmaI/netI 0.0416
_diffrn_reflns_limit_h_max 19
_diffrn_reflns_limit_h_min -19
_diffrn_reflns_limit_k_max 16
_diffrn_reflns_limit_k_min -14
_diffrn_reflns_limit_l_max 24
_diffrn_reflns_limit_l_min -24
_diffrn_reflns_number 27481
_diffrn_reflns_theta_full 25.00
_diffrn_reflns_theta_max 26.42
_diffrn_reflns_theta_min 2.61
_exptl_absorpt_coefficient_mu 0.751
_exptl_absorpt_correction_T_max 0.8402
_exptl_absorpt_correction_T_min 0.8172
_exptl_absorpt_correction_type multi-scan
_exptl_absorpt_process_details SADABS
_exptl_crystal_colour orange
_exptl_crystal_density_diffrn 1.248
_exptl_crystal_density_method 'not measured'
_exptl_crystal_description block
_exptl_crystal_F_000 1632
_exptl_crystal_size_max 0.28
_exptl_crystal_size_mid 0.28
_exptl_crystal_size_min 0.24
_refine_diff_density_max 0.462
_refine_diff_density_min -0.361
_refine_diff_density_rms 0.077
_refine_ls_extinction_method none
_refine_ls_goodness_of_fit_ref 1.138
_refine_ls_hydrogen_treatment mixed
_refine_ls_matrix_type full
_refine_ls_number_parameters 459
_refine_ls_number_reflns 7849
_refine_ls_number_restraints 0
_refine_ls_restrained_S_all 1.138
_refine_ls_R_factor_all 0.0699
_refine_ls_R_factor_gt 0.0522
_refine_ls_shift/su_max 0.009
_refine_ls_shift/su_mean 0.001
_refine_ls_structure_factor_coef Fsqd
_refine_ls_weighting_details 'calc w=1/[\s^2^(Fo^2^)+(0.0300P)^2^+6.4000P] where P=(Fo^2^+2Fc^2^)/3'
_refine_ls_weighting_scheme calc
_refine_ls_wR_factor_gt 0.0983
_refine_ls_wR_factor_ref 0.1042
_reflns_number_gt 6430
_reflns_number_total 7849
_reflns_threshold_expression >2sigma(I)
_cod_data_source_file om500348u_si_002.cif
_cod_data_source_block towson16
_cod_depositor_comments
;
The following automatic conversions were performed:

'_symmetry_cell_setting' value 'Monoclinic' changed to 'monoclinic'
according to
/usr/data/users/saulius/crontab/automatic-downloads/rss-feeds/ACS/lib/dictionaries/cif_core.dic
dictionary named 'cif_core.dic' version 2.4.2 from 2011-04-26.

Automatic conversion script
Id: cif_fix_values 2281 2013-09-26 08:29:07Z andrius 

 Adding full bibliography for 4083363--4083368.cif.
;
_cod_original_sg_symbol_H-M P2(1)/n
_cod_database_code 4083364

loop_
_symmetry_equiv_pos_as_xyz
'x, y, z'
'-x+1/2, y+1/2, -z+1/2'
'-x, -y, -z'
'x-1/2, -y-1/2, z-1/2'

loop_
_atom_site_label
_atom_site_type_symbol
_atom_site_fract_x
_atom_site_fract_y
_atom_site_fract_z
_atom_site_U_iso_or_equiv
_atom_site_adp_type
_atom_site_occupancy
_atom_site_symmetry_multiplicity
_atom_site_calc_flag
_atom_site_refinement_flags
Fe1 Fe 0.23245(2) 0.62347(3) 0.362283(19) 0.01272(10) Uani 1 1 d .
Fe1' Fe 0.25750(2) 0.30410(3) 0.660312(19) 0.01262(10) Uani 1 1 d .
N1' N 0.34616(14) 0.29797(18) 0.74792(11) 0.0142(5) Uani 1 1 d .
N1 N 0.15094(14) 0.63743(17) 0.27120(11) 0.0146(5) Uani 1 1 d .
C1 C 0.23531(17) 0.6122(2) 0.46454(13) 0.0163(6) Uani 1 1 d .
C1' C 0.29591(17) 0.3482(2) 0.57222(13) 0.0162(6) Uani 1 1 d .
C2 C 0.32044(17) 0.6154(2) 0.45005(13) 0.0159(6) Uani 1 1 d .
C2' C 0.22333(17) 0.2809(2) 0.55739(13) 0.0152(6) Uani 1 1 d .
C3 C 0.33002(17) 0.5289(2) 0.40723(13) 0.0159(6) Uani 1 1 d .
C3' C 0.15524(16) 0.3285(2) 0.58429(13) 0.0141(6) Uani 1 1 d .
C4 C 0.25135(17) 0.4730(2) 0.39490(14) 0.0166(6) Uani 1 1 d .
C4' C 0.18516(17) 0.4256(2) 0.61449(13) 0.0152(6) Uani 1 1 d .
C5 C 0.19276(17) 0.5241(2) 0.43045(13) 0.0168(6) Uani 1 1 d .
C5' C 0.27244(17) 0.4378(2) 0.60671(13) 0.0151(6) Uani 1 1 d .
C6 C 0.19697(19) 0.6887(3) 0.50689(15) 0.0250(7) Uani 1 1 d .
H6A H 0.2070 0.6653 0.5544 0.037 Uiso 1 1 calc R
H6B H 0.1353 0.6940 0.4897 0.037 Uiso 1 1 calc R
H6C H 0.2236 0.7566 0.5042 0.037 Uiso 1 1 calc R
C6' C 0.38187(18) 0.3311(3) 0.55342(14) 0.0226(7) Uani 1 1 d .
H6'A H 0.3822 0.3605 0.5082 0.034 Uiso 1 1 calc R
H6'B H 0.3936 0.2567 0.5527 0.034 Uiso 1 1 calc R
H6'C H 0.4260 0.3650 0.5870 0.034 Uiso 1 1 calc R
C7 C 0.38826(18) 0.6938(2) 0.47596(15) 0.0224(7) Uani 1 1 d .
H7A H 0.4216 0.6702 0.5195 0.034 Uiso 1 1 calc R
H7B H 0.3613 0.7603 0.4825 0.034 Uiso 1 1 calc R
H7C H 0.4262 0.7020 0.4428 0.034 Uiso 1 1 calc R
C7' C 0.21917(18) 0.1802(2) 0.51967(14) 0.0216(7) Uani 1 1 d .
H7'A H 0.2012 0.1929 0.4708 0.032 Uiso 1 1 calc R
H7'B H 0.1779 0.1342 0.5355 0.032 Uiso 1 1 calc R
H7'C H 0.2757 0.1475 0.5281 0.032 Uiso 1 1 calc R
C8 C 0.40951(18) 0.5022(2) 0.37966(15) 0.0235(7) Uani 1 1 d .
H8A H 0.4453 0.4551 0.4113 0.035 Uiso 1 1 calc R
H8B H 0.4415 0.5656 0.3746 0.035 Uiso 1 1 calc R
H8C H 0.3932 0.4684 0.3352 0.035 Uiso 1 1 calc R
C8' C 0.06642(17) 0.2860(2) 0.58033(14) 0.0196(6) Uani 1 1 d .
H8'A H 0.0299 0.3100 0.5383 0.029 Uiso 1 1 calc R
H8'B H 0.0431 0.3103 0.6196 0.029 Uiso 1 1 calc R
H8'C H 0.0685 0.2102 0.5805 0.029 Uiso 1 1 calc R
C9 C 0.23287(19) 0.3767(2) 0.35284(15) 0.0248(7) Uani 1 1 d .
H9A H 0.2485 0.3158 0.3817 0.037 Uiso 1 1 calc R
H9B H 0.2663 0.3774 0.3163 0.037 Uiso 1 1 calc R
H9C H 0.1718 0.3740 0.3330 0.037 Uiso 1 1 calc R
C9' C 0.13272(18) 0.5012(2) 0.64582(15) 0.0206(6) Uani 1 1 d .
H9'A H 0.1055 0.5503 0.6111 0.031 Uiso 1 1 calc R
H9'B H 0.1697 0.5389 0.6825 0.031 Uiso 1 1 calc R
H9'C H 0.0886 0.4640 0.6645 0.031 Uiso 1 1 calc R
C10 C 0.10363(17) 0.4884(2) 0.43270(15) 0.0221(7) Uani 1 1 d .
H10A H 0.1049 0.4409 0.4712 0.033 Uiso 1 1 calc R
H10B H 0.0800 0.4525 0.3902 0.033 Uiso 1 1 calc R
H10C H 0.0678 0.5483 0.4382 0.033 Uiso 1 1 calc R
C10' C 0.33050(18) 0.5274(2) 0.62964(14) 0.0201(6) Uani 1 1 d .
H10D H 0.3241 0.5798 0.5935 0.030 Uiso 1 1 calc R
H10E H 0.3899 0.5033 0.6396 0.030 Uiso 1 1 calc R
H10F H 0.3154 0.5578 0.6708 0.030 Uiso 1 1 calc R
C11 C 0.23586(17) 0.6442(2) 0.26249(14) 0.0172(6) Uani 1 1 d .
H11A H 0.2640 0.5965 0.2339 0.021 Uiso 1 1 calc R
C11' C 0.26417(16) 0.3112(2) 0.76267(13) 0.0164(6) Uani 1 1 d .
H11B H 0.2453 0.3711 0.7879 0.020 Uiso 1 1 calc R
C12 C 0.27546(18) 0.7300(2) 0.29938(14) 0.0197(6) Uani 1 1 d .
H12A H 0.3359 0.7534 0.3019 0.024 Uiso 1 1 calc R
C12' C 0.21261(18) 0.2262(2) 0.73684(14) 0.0201(6) Uani 1 1 d .
H12B H 0.1513 0.2154 0.7402 0.024 Uiso 1 1 calc R
C13 C 0.21373(19) 0.7759(2) 0.33276(14) 0.0209(6) Uani 1 1 d .
H13A H 0.2223 0.8380 0.3632 0.025 Uiso 1 1 calc R
C13' C 0.26354(17) 0.1595(2) 0.70438(14) 0.0188(6) Uani 1 1 d .
H13B H 0.2451 0.0927 0.6809 0.023 Uiso 1 1 calc R
C14 C 0.13779(18) 0.7174(2) 0.31505(13) 0.0174(6) Uani 1 1 d .
H14A H 0.0830 0.7315 0.3311 0.021 Uiso 1 1 calc R
C14' C 0.34539(17) 0.2054(2) 0.71188(13) 0.0162(6) Uani 1 1 d .
H14B H 0.3951 0.1758 0.6942 0.019 Uiso 1 1 calc R
C15' C 0.50433(17) 0.3003(2) 0.81978(14) 0.0171(6) Uani 1 1 d .
H15B H 0.5112 0.2313 0.7987 0.020 Uiso 1 1 calc R
C15 C -0.00692(17) 0.6330(2) 0.20196(14) 0.0181(6) Uani 1 1 d .
H15A H -0.0263 0.6661 0.2417 0.022 Uiso 1 1 calc R
C16 C -0.07866(17) 0.5595(2) 0.16690(14) 0.0214(6) Uani 1 1 d .
H16A H -0.0980 0.5172 0.2025 0.026 Uiso 1 1 calc R
H16B H -0.1278 0.6022 0.1450 0.026 Uiso 1 1 calc R
C16' C 0.47808(19) 0.2824(2) 0.88885(14) 0.0215(6) Uani 1 1 d .
H16C H 0.5246 0.2445 0.9187 0.026 Uiso 1 1 calc R
H16D H 0.4266 0.2378 0.8820 0.026 Uiso 1 1 calc R
C17 C -0.05430(18) 0.4862(2) 0.11296(15) 0.0228(7) Uani 1 1 d .
H17A H -0.0977 0.4305 0.1038 0.027 Uiso 1 1 calc R
H17B H -0.0562 0.5254 0.0701 0.027 Uiso 1 1 calc R
C17' C 0.45878(19) 0.3814(2) 0.92558(14) 0.0231(7) Uani 1 1 d .
H17C H 0.5133 0.4172 0.9437 0.028 Uiso 1 1 calc R
H17D H 0.4319 0.3623 0.9647 0.028 Uiso 1 1 calc R
C18 C 0.03460(19) 0.4363(2) 0.13311(16) 0.0242(7) Uani 1 1 d .
H18A H 0.0503 0.4041 0.0922 0.029 Uiso 1 1 calc R
H18B H 0.0313 0.3806 0.1665 0.029 Uiso 1 1 calc R
C18' C 0.39947(18) 0.4566(2) 0.87943(14) 0.0203(6) Uani 1 1 d .
H18C H 0.4021 0.5248 0.9024 0.024 Uiso 1 1 calc R
H18D H 0.3400 0.4309 0.8748 0.024 Uiso 1 1 calc R
C19 C 0.10578(17) 0.5125(2) 0.16403(14) 0.0181(6) Uani 1 1 d .
H19A H 0.1597 0.4724 0.1793 0.022 Uiso 1 1 calc R
C19' C 0.41951(17) 0.4725(2) 0.80742(14) 0.0170(6) Uani 1 1 d .
H19B H 0.3710 0.5113 0.7795 0.020 Uiso 1 1 calc R
C20 C 0.12280(19) 0.5956(3) 0.11228(14) 0.0241(7) Uani 1 1 d .
H20A H 0.1781 0.6295 0.1305 0.029 Uiso 1 1 calc R
H20B H 0.1290 0.5601 0.0695 0.029 Uiso 1 1 calc R
C20' C 0.50254(19) 0.5345(2) 0.80820(15) 0.0236(7) Uani 1 1 d .
H20C H 0.5067 0.5524 0.7607 0.028 Uiso 1 1 calc R
H20D H 0.4989 0.6001 0.8331 0.028 Uiso 1 1 calc R
C21 C 0.05411(19) 0.6802(2) 0.09497(15) 0.0251(7) Uani 1 1 d .
H21A H 0.0796 0.7399 0.0749 0.030 Uiso 1 1 calc R
H21B H 0.0072 0.6529 0.0598 0.030 Uiso 1 1 calc R
C21' C 0.58471(19) 0.4775(2) 0.84105(16) 0.0268(7) Uani 1 1 d .
H21C H 0.5912 0.4832 0.8912 0.032 Uiso 1 1 calc R
H21D H 0.6342 0.5130 0.8276 0.032 Uiso 1 1 calc R
C22 C 0.01568(19) 0.7190(2) 0.15536(15) 0.0231(7) Uani 1 1 d .
H22A H 0.0570 0.7668 0.1828 0.028 Uiso 1 1 calc R
H22B H -0.0367 0.7591 0.1376 0.028 Uiso 1 1 calc R
C22' C 0.58786(18) 0.3620(2) 0.82215(16) 0.0235(7) Uani 1 1 d .
H22C H 0.6046 0.3570 0.7769 0.028 Uiso 1 1 calc R
H22D H 0.6334 0.3283 0.8555 0.028 Uiso 1 1 calc R
B1' B 0.43249(19) 0.3648(2) 0.76874(16) 0.0147(6) Uani 1 1 d .
B1 B 0.0765(2) 0.5625(3) 0.23049(15) 0.0158(7) Uani 1 1 d .
H1' H 0.4563(16) 0.380(2) 0.7182(13) 0.009(7) Uiso 1 1 d .
H1 H 0.0638(17) 0.502(2) 0.2689(14) 0.015(7) Uiso 1 1 d .

loop_
_atom_site_aniso_label
_atom_site_aniso_U_11
_atom_site_aniso_U_22
_atom_site_aniso_U_33
_atom_site_aniso_U_23
_atom_site_aniso_U_13
_atom_site_aniso_U_12
Fe1 0.01274(19) 0.0120(2) 0.0130(2) 0.00154(16) 0.00119(15) -0.00031(16)
Fe1' 0.01122(19) 0.0143(2) 0.0120(2) 0.00170(16) 0.00137(14) 0.00013(16)
N1' 0.0137(11) 0.0166(12) 0.0117(11) 0.0012(10) 0.0010(9) 0.0003(10)
N1 0.0168(11) 0.0137(12) 0.0133(11) 0.0027(9) 0.0026(9) 0.0000(10)
C1 0.0158(13) 0.0224(16) 0.0107(13) 0.0048(12) 0.0026(10) 0.0035(12)
C1' 0.0169(14) 0.0212(15) 0.0107(13) 0.0038(11) 0.0031(11) 0.0007(12)
C2 0.0155(13) 0.0157(15) 0.0156(14) 0.0033(12) 0.0005(11) -0.0002(12)
C2' 0.0165(13) 0.0181(15) 0.0104(13) 0.0027(11) 0.0010(10) 0.0009(12)
C3 0.0159(13) 0.0156(15) 0.0156(14) 0.0049(11) 0.0017(11) 0.0012(11)
C3' 0.0130(13) 0.0185(15) 0.0103(13) 0.0036(11) 0.0006(10) 0.0011(11)
C4 0.0161(13) 0.0153(15) 0.0170(14) 0.0035(11) -0.0004(11) 0.0005(12)
C4' 0.0151(13) 0.0179(15) 0.0114(13) 0.0033(11) -0.0007(10) 0.0013(12)
C5 0.0150(13) 0.0182(15) 0.0158(14) 0.0076(12) -0.0006(11) 0.0000(12)
C5' 0.0164(13) 0.0166(15) 0.0111(13) 0.0043(11) -0.0002(11) -0.0009(12)
C6 0.0251(15) 0.0312(18) 0.0190(15) -0.0010(13) 0.0049(12) 0.0051(14)
C6' 0.0189(14) 0.0319(18) 0.0179(15) 0.0011(13) 0.0059(12) 0.0013(13)
C7 0.0192(14) 0.0249(17) 0.0212(15) -0.0007(13) -0.0013(12) -0.0037(13)
C7' 0.0207(15) 0.0242(17) 0.0198(15) -0.0055(13) 0.0034(12) 0.0006(13)
C8 0.0183(14) 0.0247(17) 0.0282(16) -0.0003(14) 0.0064(12) 0.0026(13)
C8' 0.0145(14) 0.0226(16) 0.0203(15) 0.0004(12) -0.0003(11) -0.0007(12)
C9 0.0258(16) 0.0177(16) 0.0295(17) -0.0006(13) 0.0015(13) -0.0026(13)
C9' 0.0195(14) 0.0206(16) 0.0213(15) 0.0007(13) 0.0024(12) 0.0007(13)
C10 0.0180(14) 0.0252(17) 0.0222(15) 0.0071(13) 0.0013(12) -0.0026(13)
C10' 0.0212(14) 0.0201(16) 0.0178(14) 0.0049(12) 0.0007(12) -0.0045(12)
C11 0.0138(13) 0.0222(16) 0.0156(14) 0.0051(12) 0.0032(11) -0.0009(12)
C11' 0.0137(13) 0.0234(16) 0.0122(13) 0.0035(12) 0.0024(10) 0.0028(12)
C12 0.0206(14) 0.0202(15) 0.0178(14) 0.0075(12) 0.0018(12) -0.0077(13)
C12' 0.0162(14) 0.0242(16) 0.0195(15) 0.0096(13) 0.0027(11) 0.0003(12)
C13 0.0272(16) 0.0152(15) 0.0182(14) 0.0040(12) -0.0014(12) 0.0001(13)
C13' 0.0202(14) 0.0155(14) 0.0188(14) 0.0054(12) -0.0018(12) -0.0031(12)
C14 0.0199(14) 0.0170(15) 0.0144(14) 0.0043(11) 0.0008(11) 0.0052(12)
C14' 0.0172(14) 0.0160(15) 0.0143(13) 0.0029(11) 0.0002(11) 0.0010(12)
C15' 0.0160(13) 0.0152(14) 0.0189(14) -0.0023(12) 0.0003(11) 0.0012(12)
C15 0.0159(14) 0.0219(16) 0.0162(14) -0.0011(12) 0.0025(11) 0.0015(12)
C16 0.0157(14) 0.0275(17) 0.0204(15) 0.0013(13) 0.0019(12) -0.0008(13)
C16' 0.0273(16) 0.0163(16) 0.0183(15) 0.0039(12) -0.0026(12) 0.0032(13)
C17 0.0192(14) 0.0251(17) 0.0223(15) -0.0008(13) -0.0008(12) -0.0042(13)
C17' 0.0293(16) 0.0233(17) 0.0166(14) 0.0017(13) 0.0037(12) -0.0026(14)
C18 0.0256(16) 0.0204(17) 0.0265(16) -0.0060(13) 0.0044(13) -0.0002(13)
C18' 0.0235(15) 0.0186(16) 0.0195(15) -0.0050(12) 0.0054(12) -0.0009(13)
C19 0.0143(13) 0.0197(16) 0.0198(15) -0.0001(12) 0.0017(11) 0.0009(12)
C19' 0.0176(14) 0.0157(15) 0.0178(14) 0.0025(12) 0.0035(11) 0.0020(12)
C20 0.0237(15) 0.0345(19) 0.0151(14) -0.0015(13) 0.0066(12) -0.0056(14)
C20' 0.0298(16) 0.0155(16) 0.0268(16) -0.0020(13) 0.0086(13) -0.0035(13)
C21 0.0285(16) 0.0272(18) 0.0180(15) 0.0080(13) 0.0005(12) -0.0070(14)
C21' 0.0223(16) 0.0260(18) 0.0321(17) -0.0043(14) 0.0053(13) -0.0089(14)
C22 0.0246(15) 0.0199(16) 0.0220(15) 0.0040(13) -0.0026(12) 0.0047(13)
C22' 0.0159(14) 0.0244(17) 0.0285(16) -0.0038(13) -0.0007(12) 0.0001(13)
B1' 0.0147(15) 0.0144(16) 0.0154(15) 0.0004(13) 0.0042(12) -0.0010(13)
B1 0.0166(15) 0.0166(17) 0.0130(15) 0.0029(13) 0.0001(12) -0.0027(13)

loop_
_atom_type_symbol
_atom_type_description
_atom_type_scat_dispersion_real
_atom_type_scat_dispersion_imag
_atom_type_scat_source
C C 0.0033 0.0016 'International Tables Vol C Tables 4.2.6.8 and 6.1.1.4'
H H 0.0000 0.0000 'International Tables Vol C Tables 4.2.6.8 and 6.1.1.4'
N N 0.0061 0.0033 'International Tables Vol C Tables 4.2.6.8 and 6.1.1.4'
B B 0.0013 0.0007 'International Tables Vol C Tables 4.2.6.8 and 6.1.1.4'
Fe Fe 0.3463 0.8444 'International Tables Vol C Tables 4.2.6.8 and 6.1.1.4'

loop_
_geom_angle_atom_site_label_1
_geom_angle_atom_site_label_2
_geom_angle_atom_site_label_3
_geom_angle
C11 Fe1 C14 67.31(11)
C11 Fe1 C2 135.81(11)
C14 Fe1 C2 140.02(11)
C11 Fe1 N1 40.22(9)
C14 Fe1 N1 40.14(10)
C2 Fe1 N1 175.70(10)
C11 Fe1 C1 175.50(12)
C14 Fe1 C1 112.72(11)
C2 Fe1 C1 41.30(10)
N1 Fe1 C1 142.49(10)
C11 Fe1 C3 110.81(11)
C14 Fe1 C3 178.08(11)
C2 Fe1 C3 41.08(11)
N1 Fe1 C3 138.60(10)
C1 Fe1 C3 69.12(11)
C11 Fe1 C5 143.52(11)
C14 Fe1 C5 112.95(11)
C2 Fe1 C5 69.10(11)
N1 Fe1 C5 115.12(10)
C1 Fe1 C5 40.92(11)
C3 Fe1 C5 68.74(11)
C11 Fe1 C4 114.16(11)
C14 Fe1 C4 140.07(11)
C2 Fe1 C4 68.95(11)
N1 Fe1 C4 113.50(10)
C1 Fe1 C4 68.91(11)
C3 Fe1 C4 40.70(11)
C5 Fe1 C4 40.82(11)
C11 Fe1 C13 67.66(12)
C14 Fe1 C13 40.46(11)
C2 Fe1 C13 109.61(11)
N1 Fe1 C13 68.01(10)
C1 Fe1 C13 109.26(12)
C3 Fe1 C13 138.85(11)
C5 Fe1 C13 137.81(12)
C4 Fe1 C13 178.16(11)
C11 Fe1 C12 40.43(11)
C14 Fe1 C12 67.59(11)
C2 Fe1 C12 107.84(11)
N1 Fe1 C12 67.98(10)
C1 Fe1 C12 135.13(12)
C3 Fe1 C12 110.79(11)
C5 Fe1 C12 176.04(12)
C4 Fe1 C12 141.12(12)
C13 Fe1 C12 40.13(12)
C14' Fe1' C11' 67.27(11)
C14' Fe1' N1' 40.15(10)
C11' Fe1' N1' 40.26(9)
C14' Fe1' C3' 149.08(11)
C11' Fe1' C3' 129.12(11)
N1' Fe1' C3' 168.23(10)
C14' Fe1' C1' 108.94(11)
C11' Fe1' C1' 152.23(11)
N1' Fe1' C1' 118.71(10)
C3' Fe1' C1' 68.88(10)
C14' Fe1' C2' 116.64(11)
C11' Fe1' C2' 166.43(11)
N1' Fe1' C2' 150.45(10)
C3' Fe1' C2' 41.08(10)
C1' Fe1' C2' 40.91(11)
C14' Fe1' C13' 40.45(11)
C11' Fe1' C13' 67.70(12)
N1' Fe1' C13' 68.10(10)
C3' Fe1' C13' 115.29(11)
C1' Fe1' C13' 128.48(12)
C2' Fe1' C13' 106.23(11)
C14' Fe1' C4' 169.14(11)
C11' Fe1' C4' 109.54(11)
N1' Fe1' C4' 130.81(10)
C3' Fe1' C4' 41.04(11)
C1' Fe1' C4' 68.69(11)
C2' Fe1' C4' 69.03(11)
C13' Fe1' C4' 149.29(11)
C14' Fe1' C12' 67.52(11)
C11' Fe1' C12' 40.27(11)
N1' Fe1' C12' 67.91(10)
C3' Fe1' C12' 106.85(11)
C1' Fe1' C12' 166.17(12)
C2' Fe1' C12' 127.44(11)
C13' Fe1' C12' 40.24(12)
C4' Fe1' C12' 117.35(11)
C14' Fe1' C5' 130.82(11)
C11' Fe1' C5' 119.62(11)
N1' Fe1' C5' 110.48(10)
C3' Fe1' C5' 68.71(11)
C1' Fe1' C5' 40.67(11)
C2' Fe1' C5' 68.70(11)
C13' Fe1' C5' 167.85(11)
C4' Fe1' C5' 40.67(10)
C12' Fe1' C5' 151.49(11)
C14' N1' C11' 107.1(2)
C14' N1' B1' 121.3(2)
C11' N1' B1' 131.6(2)
C14' N1' Fe1' 69.57(14)
C11' N1' Fe1' 69.62(14)
B1' N1' Fe1' 128.56(17)
C14 N1 C11 107.0(2)
C14 N1 B1 125.1(2)
C11 N1 B1 127.4(2)
C14 N1 Fe1 69.46(14)
C11 N1 Fe1 69.28(14)
B1 N1 Fe1 132.72(17)
C5 C1 C2 107.9(2)
C5 C1 C6 125.9(2)
C2 C1 C6 126.2(3)
C5 C1 Fe1 70.05(15)
C2 C1 Fe1 69.13(15)
C6 C1 Fe1 125.6(2)
C5' C1' C2' 108.5(2)
C5' C1' C6' 124.8(3)
C2' C1' C6' 126.6(3)
C5' C1' Fe1' 70.43(15)
C2' C1' Fe1' 69.62(15)
C6' C1' Fe1' 127.22(19)
C3 C2 C1 107.8(2)
C3 C2 C7 125.7(2)
C1 C2 C7 126.5(3)
C3 C2 Fe1 69.96(15)
C1 C2 Fe1 69.57(15)
C7 C2 Fe1 126.8(2)
C1' C2' C3' 107.4(2)
C1' C2' C7' 126.2(2)
C3' C2' C7' 126.4(2)
C1' C2' Fe1' 69.47(15)
C3' C2' Fe1' 68.90(15)
C7' C2' Fe1' 127.59(19)
C4 C3 C2 108.1(2)
C4 C3 C8 126.1(3)
C2 C3 C8 125.8(3)
C4 C3 Fe1 69.89(15)
C2 C3 Fe1 68.96(15)
C8 C3 Fe1 126.49(19)
C4' C3' C2' 108.5(2)
C4' C3' C8' 125.2(2)
C2' C3' C8' 126.3(3)
C4' C3' Fe1' 70.36(14)
C2' C3' Fe1' 70.02(15)
C8' C3' Fe1' 126.65(19)
C3 C4 C5 108.2(2)
C3 C4 C9 126.3(3)
C5 C4 C9 125.6(3)
C3 C4 Fe1 69.42(16)
C5 C4 Fe1 69.59(16)
C9 C4 Fe1 127.21(19)
C5' C4' C3' 107.6(2)
C5' C4' C9' 126.9(3)
C3' C4' C9' 125.4(2)
C5' C4' Fe1' 70.03(15)
C3' C4' Fe1' 68.59(15)
C9' C4' Fe1' 128.41(19)
C1 C5 C4 108.0(2)
C1 C5 C10 126.6(3)
C4 C5 C10 125.4(3)
C1 C5 Fe1 69.03(15)
C4 C5 Fe1 69.59(15)
C10 C5 Fe1 128.32(19)
C1' C5' C4' 107.9(2)
C1' C5' C10' 124.8(2)
C4' C5' C10' 127.3(3)
C1' C5' Fe1' 68.90(15)
C4' C5' Fe1' 69.30(15)
C10' C5' Fe1' 127.56(18)
N1 C11 C12 109.4(2)
N1 C11 Fe1 70.49(14)
C12 C11 Fe1 71.34(16)
N1' C11' C12' 109.3(2)
N1' C11' Fe1' 70.12(14)
C12' C11' Fe1' 71.18(15)
C11 C12 C13 107.0(2)
C11 C12 Fe1 68.22(15)
C13 C12 Fe1 69.85(16)
C11' C12' C13' 107.3(2)
C11' C12' Fe1' 68.55(15)
C13' C12' Fe1' 69.66(16)
C14 C13 C12 107.0(3)
C14 C13 Fe1 68.42(16)
C12 C13 Fe1 70.02(16)
C14' C13' C12' 106.9(3)
C14' C13' Fe1' 68.57(16)
C12' C13' Fe1' 70.10(16)
N1 C14 C13 109.4(2)
N1 C14 Fe1 70.41(14)
C13 C14 Fe1 71.11(16)
N1' C14' C13' 109.5(2)
N1' C14' Fe1' 70.28(14)
C13' C14' Fe1' 70.98(16)
C16' C15' C22' 115.3(2)
C16' C15' B1' 111.6(2)
C22' C15' B1' 105.0(2)
C22 C15 C16 113.9(2)
C22 C15 B1 110.6(2)
C16 C15 B1 107.6(2)
C17 C16 C15 115.7(2)
C15' C16' C17' 114.7(2)
C18 C17 C16 114.4(2)
C16' C17' C18' 113.2(2)
C17 C18 C19 114.2(2)
C17' C18' C19' 115.7(2)
C18 C19 C20 112.4(2)
C18 C19 B1 106.4(2)
C20 C19 B1 112.6(2)
C20' C19' C18' 112.5(2)
C20' C19' B1' 105.4(2)
C18' C19' B1' 113.4(2)
C21 C20 C19 115.9(2)
C21' C20' C19' 114.5(2)
C22 C21 C20 115.1(2)
C20' C21' C22' 115.0(2)
C15 C22 C21 114.3(2)
C15' C22' C21' 116.1(2)
N1' B1' C15' 110.9(2)
N1' B1' C19' 113.9(2)
C15' B1' C19' 106.2(2)
C19 B1 C15 106.0(2)
C19 B1 N1 110.7(2)
C15 B1 N1 108.4(2)

loop_
_geom_bond_atom_site_label_1
_geom_bond_atom_site_label_2
_geom_bond_distance
Fe1 C11 2.023(3)
Fe1 C14 2.026(3)
Fe1 C2 2.035(3)
Fe1 N1 2.039(2)
Fe1 C1 2.041(3)
Fe1 C3 2.048(3)
Fe1 C5 2.054(3)
Fe1 C4 2.054(3)
Fe1 C13 2.062(3)
Fe1 C12 2.064(3)
Fe1' C14' 2.028(3)
Fe1' C11' 2.030(3)
Fe1' N1' 2.037(2)
Fe1' C3' 2.035(3)
Fe1' C1' 2.048(3)
Fe1' C2' 2.050(3)
Fe1' C13' 2.059(3)
Fe1' C4' 2.059(3)
Fe1' C12' 2.065(3)
Fe1' C5' 2.068(3)
N1' C14' 1.395(4)
N1' C11' 1.400(3)
N1' B1' 1.611(4)
N1 C14 1.395(4)
N1 C11 1.397(3)
N1 B1 1.626(4)
C1 C5 1.431(4)
C1 C2 1.437(4)
C1 C6 1.501(4)
C1' C5' 1.431(4)
C1' C2' 1.432(4)
C1' C6' 1.500(4)
C2 C3 1.432(4)
C2 C7 1.500(4)
C2' C3' 1.433(4)
C2' C7' 1.499(4)
C3 C4 1.426(4)
C3 C8 1.510(4)
C3' C4' 1.435(4)
C3' C8' 1.504(4)
C4 C5 1.433(4)
C4 C9 1.500(4)
C4' C5' 1.434(4)
C4' C9' 1.495(4)
C5 C10 1.500(4)
C5' C10' 1.499(4)
C11 C12 1.413(4)
C11' C12' 1.410(4)
C12 C13 1.415(4)
C12' C13' 1.419(4)
C13 C14 1.414(4)
C13' C14' 1.413(4)
C15' C16' 1.532(4)
C15' C22' 1.543(4)
C15' B1' 1.616(4)
C15 C22 1.535(4)
C15 C16 1.548(4)
C15 B1 1.623(4)
C16 C17 1.537(4)
C16' C17' 1.533(4)
C17 C18 1.538(4)
C17' C18' 1.537(4)
C18 C19 1.541(4)
C18' C19' 1.544(4)
C19 C20 1.548(4)
C19 B1 1.620(4)
C19' C20' 1.543(4)
C19' B1' 1.622(4)
C20 C21 1.539(4)
C20' C21' 1.538(4)
C21 C22 1.534(4)
C21' C22' 1.542(4)
